data_4021904
loop_
_publ_author_name
'William H. Moser'
'Laura A. Feltes'
'Liangdong Sun'
'Matthew W. Giese'
'Ryan W. Farrell'

_publ_section_title
;
 Stereoselective [4 + 1] Annulation Reactions with Silyl Vinylketenes
 Derived from Fischer Carbene Complexes
;
_journal_name_full 'Journal of Organic Chemistry'
_journal_page_first 6542
_journal_page_last 6546
_journal_paper_doi 10.1021/jo060994x
_journal_volume 71
_journal_year 2006
_chemical_formula_moiety 'C26 H34 Cr O5 Si'
_chemical_formula_sum 'C26 H34 Cr O5 Si'
_chemical_formula_weight 506.62
_chemical_name_systematic
; 
 ? 
;
_space_group_IT_number 33
_symmetry_cell_setting orthorhombic
_symmetry_space_group_name_Hall 'P 2c -2n'
_symmetry_space_group_name_H-M 'P n a 21'
_atom_sites_solution_hydrogens geom
_atom_sites_solution_primary direct
_atom_sites_solution_secondary difmap
_audit_creation_method SHELXL-97
_cell_angle_alpha 90.00
_cell_angle_beta 90.00
_cell_angle_gamma 90.00
_cell_formula_units_Z 8
_cell_length_a 32.4410(10)
_cell_length_b 15.9505(5)
_cell_length_c 9.9787(3)
_cell_measurement_reflns_used 9735
_cell_measurement_temperature 120(2)
_cell_measurement_theta_max 27.47
_cell_measurement_theta_min 2.27
_cell_volume 5163.5(3)
_computing_cell_refinement 'SAINT (Bruker, 1999)'
_computing_data_collection 'SMART (Bruker, 1999)'
_computing_data_reduction 'SAINT (Bruker, 1999)'
_computing_molecular_graphics 'XP, Bruker'
_computing_publication_material 'XCIF (Bruker, 1999), XTEL (local library)'
_computing_structure_refinement 'SHELXL-97 (Sheldrick, 1997)'
_computing_structure_solution 'SHELXS-97 (Sheldrick, 1990)'
_diffrn_ambient_temperature 120(2)
_diffrn_detector 'CCD area detector'
_diffrn_detector_area_resol_mean 44.52
_diffrn_detector_type 'Bruker SMART 6000'
_diffrn_measured_fraction_theta_full 0.999
_diffrn_measured_fraction_theta_max 0.999
_diffrn_measurement_details '0.30 degree frames measured for 15 seconds each'
_diffrn_measurement_device 'three-circle goniometer with fixed chi'
_diffrn_measurement_device_type 'Bruker Platform goniometer'
_diffrn_measurement_method \w-scans
_diffrn_radiation_monochromator graphite
_diffrn_radiation_source 'fine-focus sealed tube'
_diffrn_radiation_type MoK\a
_diffrn_radiation_wavelength 0.71073
_diffrn_reflns_av_R_equivalents 0.0489
_diffrn_reflns_av_sigmaI/netI 0.0293
_diffrn_reflns_limit_h_max 42
_diffrn_reflns_limit_h_min -42
_diffrn_reflns_limit_k_max 20
_diffrn_reflns_limit_k_min -20
_diffrn_reflns_limit_l_max 12
_diffrn_reflns_limit_l_min -12
_diffrn_reflns_number 77382
_diffrn_reflns_theta_full 27.52
_diffrn_reflns_theta_max 27.52
_diffrn_reflns_theta_min 2.28
_exptl_absorpt_coefficient_mu 0.523
_exptl_absorpt_correction_T_max 0.8937
_exptl_absorpt_correction_T_min 0.8805
_exptl_absorpt_correction_type multi-scan
_exptl_absorpt_process_details 'SADABS, R. Blessing (1995)'
_exptl_crystal_colour yellow
_exptl_crystal_density_diffrn 1.303
_exptl_crystal_density_method 'not measured'
_exptl_crystal_description block
_exptl_crystal_F_000 2144
_exptl_crystal_size_max 0.25
_exptl_crystal_size_mid 0.25
_exptl_crystal_size_min 0.22
_refine_diff_density_max 0.339
_refine_diff_density_min -0.339
_refine_diff_density_rms 0.047
_refine_ls_abs_structure_details 'Flack H D (1983), Acta Cryst. A39, 876-881'
_refine_ls_abs_structure_Flack 0.576(12)
_refine_ls_extinction_method none
_refine_ls_goodness_of_fit_ref 1.039
_refine_ls_hydrogen_treatment riding
_refine_ls_matrix_type full
_refine_ls_number_parameters 610
_refine_ls_number_reflns 11848
_refine_ls_number_restraints 1
_refine_ls_restrained_S_all 1.039
_refine_ls_R_factor_all 0.0345
_refine_ls_R_factor_gt 0.0292
_refine_ls_shift/su_max 0.000
_refine_ls_shift/su_mean 0.000
_refine_ls_structure_factor_coef Fsqd
_refine_ls_weighting_details 'calc w=1/[\s^2^(Fo^2^)+(0.0382P)^2^+1.2852P] where P=(Fo^2^+2Fc^2^)/3'
_refine_ls_weighting_scheme calc
_refine_ls_wR_factor_gt 0.0717
_refine_ls_wR_factor_ref 0.0750
_reflns_number_gt 10868
_reflns_number_total 11848
_reflns_threshold_expression >2sigma(I)
_cod_data_source_file jo060994xsi20060512_051754.cif
_cod_depositor_comments
;
The following automatic conversions were performed:

'_exptl_absorpt_correction_type' tag value 'multi-scans' was replaced
with 'multi-scan' value.

Automatic conversion script
Id: cif_fix_values 1646 2011-03-28 12:23:43Z adriana 
;
_cod_database_code 4021904

loop_
_symmetry_equiv_pos_as_xyz
'x, y, z'
'-x, -y, z+1/2'
'x+1/2, -y+1/2, z'
'-x+1/2, y+1/2, z+1/2'

loop_
_atom_site_label
_atom_site_type_symbol
_atom_site_fract_x
_atom_site_fract_y
_atom_site_fract_z
_atom_site_U_iso_or_equiv
_atom_site_adp_type
_atom_site_occupancy
_atom_site_symmetry_multiplicity
_atom_site_calc_flag
_atom_site_refinement_flags
Cr1A Cr 0.152006(9) 0.245377(17) 0.57995(3) 0.01600(7) Uani 1 1 d .
Si1A Si 0.078652(15) 0.04508(3) 0.20084(6) 0.01484(10) Uani 1 1 d .
C1A C 0.12037(6) 0.24773(11) 0.3834(2) 0.0181(4) Uani 1 1 d .
H1A H 0.0951 0.2221 0.3579 0.022 Uiso 1 1 calc R
C2A C 0.11992(7) 0.32953(12) 0.4394(2) 0.0237(4) Uani 1 1 d .
H2A H 0.0945 0.3580 0.4515 0.028 Uiso 1 1 calc R
C3A C 0.15673(7) 0.36842(12) 0.4768(2) 0.0253(4) Uani 1 1 d .
H3A H 0.1565 0.4238 0.5119 0.030 Uiso 1 1 calc R
C4A C 0.19425(7) 0.32481(12) 0.4621(2) 0.0239(4) Uani 1 1 d .
H4A H 0.2194 0.3508 0.4878 0.029 Uiso 1 1 calc R
C5A C 0.19461(6) 0.24320(12) 0.4096(2) 0.0190(4) Uani 1 1 d .
H5A H 0.2200 0.2137 0.4037 0.023 Uiso 1 1 calc R
C6A C 0.15773(6) 0.20373(11) 0.36503(19) 0.0161(4) Uani 1 1 d .
C7A C 0.10174(6) 0.21747(12) 0.6559(2) 0.0204(4) Uani 1 1 d .
O7A O 0.07000(4) 0.20045(10) 0.69913(17) 0.0293(3) Uani 1 1 d .
C8A C 0.16883(6) 0.29292(12) 0.7391(2) 0.0225(4) Uani 1 1 d .
O8A O 0.18003(5) 0.32049(10) 0.83982(17) 0.0355(4) Uani 1 1 d .
C9A C 0.17435(6) 0.14710(12) 0.6442(2) 0.0217(4) Uani 1 1 d .
O9A O 0.18879(5) 0.08662(9) 0.68713(19) 0.0334(4) Uani 1 1 d .
C10A C 0.15828(6) 0.11724(11) 0.3083(2) 0.0154(4) Uani 1 1 d .
C11A C 0.18985(5) 0.08821(11) 0.2336(2) 0.0165(4) Uani 1 1 d .
O11A O 0.22204(4) 0.14021(8) 0.19284(15) 0.0195(3) Uani 1 1 d .
C12A C 0.19544(6) 0.00068(11) 0.1926(2) 0.0212(4) Uani 1 1 d .
H12A H 0.1740 -0.0391 0.2260 0.025 Uiso 1 1 calc R
C13A C 0.21414(7) -0.02167(14) 0.0576(2) 0.0293(5) Uani 1 1 d .
H13A H 0.2032 -0.0717 0.0107 0.035 Uiso 1 1 calc R
H13B H 0.2225 0.0250 -0.0020 0.035 Uiso 1 1 calc R
C14A C 0.23880(6) -0.03560(13) 0.1819(2) 0.0253(4) Uani 1 1 d .
H14A H 0.2623 0.0025 0.1991 0.030 Uiso 1 1 calc R
H14B H 0.2430 -0.0942 0.2118 0.030 Uiso 1 1 calc R
C15A C 0.21141(6) 0.19841(13) 0.0888(2) 0.0259(4) Uani 1 1 d .
H15A H 0.2366 0.2240 0.0529 0.039 Uiso 1 1 calc R
H15B H 0.1935 0.2422 0.1255 0.039 Uiso 1 1 calc R
H15C H 0.1969 0.1688 0.0168 0.039 Uiso 1 1 calc R
C16A C 0.12068(6) 0.06312(11) 0.33106(19) 0.0157(4) Uani 1 1 d .
O17A O 0.10627(5) 0.00161(9) 0.55349(16) 0.0317(4) Uani 1 1 d .
C17A C 0.11390(6) 0.03179(12) 0.4501(2) 0.0198(4) Uani 1 1 d .
C18A C 0.03228(6) 0.11138(12) 0.24805(19) 0.0198(4) Uani 1 1 d .
H18A H 0.0404 0.1710 0.2318 0.024 Uiso 1 1 calc R
C19A C -0.00494(6) 0.09431(15) 0.1569(2) 0.0344(5) Uani 1 1 d .
H19A H -0.0269 0.1347 0.1769 0.052 Uiso 1 1 calc R
H19B H -0.0151 0.0373 0.1727 0.052 Uiso 1 1 calc R
H19C H 0.0034 0.1001 0.0630 0.052 Uiso 1 1 calc R
C20A C 0.01934(6) 0.10609(13) 0.3958(2) 0.0251(4) Uani 1 1 d .
H20A H -0.0039 0.1441 0.4118 0.038 Uiso 1 1 calc R
H20B H 0.0426 0.1223 0.4529 0.038 Uiso 1 1 calc R
H20C H 0.0111 0.0485 0.4169 0.038 Uiso 1 1 calc R
C21A C 0.06456(6) -0.06922(11) 0.1845(2) 0.0201(4) Uani 1 1 d .
H21A H 0.0448 -0.0724 0.1079 0.024 Uiso 1 1 calc R
C22A C 0.04218(7) -0.10890(14) 0.3041(2) 0.0331(5) Uani 1 1 d .
H22A H 0.0359 -0.1676 0.2838 0.050 Uiso 1 1 calc R
H22B H 0.0165 -0.0784 0.3212 0.050 Uiso 1 1 calc R
H22C H 0.0599 -0.1061 0.3835 0.050 Uiso 1 1 calc R
C23A C 0.10140(6) -0.12430(12) 0.1442(2) 0.0270(4) Uani 1 1 d .
H23A H 0.0914 -0.1787 0.1124 0.040 Uiso 1 1 calc R
H23B H 0.1194 -0.1327 0.2220 0.040 Uiso 1 1 calc R
H23C H 0.1169 -0.0966 0.0726 0.040 Uiso 1 1 calc R
C24A C 0.10169(6) 0.08171(12) 0.0369(2) 0.0187(4) Uani 1 1 d .
H24A H 0.1312 0.0637 0.0373 0.022 Uiso 1 1 calc R
C25A C 0.10171(6) 0.17766(12) 0.0238(2) 0.0238(4) Uani 1 1 d .
H25A H 0.1185 0.1941 -0.0536 0.036 Uiso 1 1 calc R
H25B H 0.1133 0.2026 0.1053 0.036 Uiso 1 1 calc R
H25C H 0.0734 0.1976 0.0112 0.036 Uiso 1 1 calc R
C26A C 0.08192(7) 0.04240(13) -0.0886(2) 0.0260(4) Uani 1 1 d .
H26A H 0.0990 0.0548 -0.1672 0.039 Uiso 1 1 calc R
H26B H 0.0543 0.0659 -0.1016 0.039 Uiso 1 1 calc R
H26C H 0.0799 -0.0185 -0.0768 0.039 Uiso 1 1 calc R
Cr1B Cr -0.155449(9) 0.245787(17) 0.12712(3) 0.01576(7) Uani 1 1 d .
Si1B Si -0.074224(15) 0.43978(3) 0.49999(6) 0.01577(10) Uani 1 1 d .
C1B C -0.19866(6) 0.25450(12) 0.2951(2) 0.0189(4) Uani 1 1 d .
H1B H -0.2225 0.2890 0.3001 0.023 Uiso 1 1 calc R
C2B C -0.20194(6) 0.17380(12) 0.2407(2) 0.0226(4) Uani 1 1 d .
H2B H -0.2281 0.1530 0.2137 0.027 Uiso 1 1 calc R
C3B C -0.16644(7) 0.12324(12) 0.2259(2) 0.0241(4) Uani 1 1 d .
H3B H -0.1686 0.0687 0.1883 0.029 Uiso 1 1 calc R
C4B C -0.12831(7) 0.15372(12) 0.2665(2) 0.0221(4) Uani 1 1 d .
H4B H -0.1044 0.1201 0.2557 0.027 Uiso 1 1 calc R
C5B C -0.12499(6) 0.23495(12) 0.3242(2) 0.0184(4) Uani 1 1 d .
H5B H -0.0987 0.2553 0.3503 0.022 Uiso 1 1 calc R
C6B C -0.16006(6) 0.28602(11) 0.3434(2) 0.0161(4) Uani 1 1 d .
C7B C -0.10366(6) 0.26669(12) 0.0546(2) 0.0226(4) Uani 1 1 d .
O7B O -0.07118(5) 0.27920(10) 0.01475(18) 0.0336(4) Uani 1 1 d .
C8B C -0.17330(7) 0.20327(13) -0.0348(2) 0.0248(5) Uani 1 1 d .
O8B O -0.18533(6) 0.17904(11) -0.13648(18) 0.0391(4) Uani 1 1 d .
C9B C -0.17375(6) 0.34846(12) 0.0648(2) 0.0207(4) Uani 1 1 d .
O9B O -0.18528(5) 0.41190(9) 0.02445(18) 0.0331(4) Uani 1 1 d .
C10B C -0.15700(5) 0.37194(11) 0.3986(2) 0.0148(4) Uani 1 1 d .
C11B C -0.18808(6) 0.40674(11) 0.4700(2) 0.0170(4) Uani 1 1 d .
O11B O -0.22210(4) 0.36033(8) 0.50996(15) 0.0191(3) Uani 1 1 d .
C12B C -0.19123(6) 0.49639(11) 0.5066(2) 0.0202(4) Uani 1 1 d .
H12B H -0.1688 0.5332 0.4713 0.024 Uiso 1 1 calc R
C13B C -0.20937(7) 0.52254(13) 0.6409(3) 0.0289(5) Uani 1 1 d .
H13C H -0.2187 0.4777 0.7023 0.035 Uiso 1 1 calc R
H13D H -0.1974 0.5723 0.6857 0.035 Uiso 1 1 calc R
C14B C -0.23358(6) 0.53644(13) 0.5146(2) 0.0247(4) Uani 1 1 d .
H14C H -0.2365 0.5948 0.4819 0.030 Uiso 1 1 calc R
H14D H -0.2578 0.5001 0.4985 0.030 Uiso 1 1 calc R
C15B C -0.21442(6) 0.30019(13) 0.6140(2) 0.0255(4) Uani 1 1 d .
H15D H -0.2404 0.2733 0.6398 0.038 Uiso 1 1 calc R
H15E H -0.2025 0.3286 0.6920 0.038 Uiso 1 1 calc R
H15F H -0.1951 0.2576 0.5814 0.038 Uiso 1 1 calc R
C16B C -0.11740(6) 0.41943(11) 0.37481(19) 0.0156(4) Uani 1 1 d .
O17B O -0.10089(5) 0.47876(11) 0.15224(16) 0.0337(4) Uani 1 1 d .
C17B C -0.10969(6) 0.44892(12) 0.2554(2) 0.0208(4) Uani 1 1 d .
C18B C -0.04871(6) 0.53944(12) 0.4388(2) 0.0229(4) Uani 1 1 d .
H18B H -0.0404 0.5287 0.3438 0.027 Uiso 1 1 calc R
C19B C -0.07867(8) 0.61344(13) 0.4351(3) 0.0397(6) Uani 1 1 d .
H19D H -0.0651 0.6618 0.3936 0.059 Uiso 1 1 calc R
H19E H -0.0870 0.6278 0.5267 0.059 Uiso 1 1 calc R
H19F H -0.1031 0.5981 0.3828 0.059 Uiso 1 1 calc R
C20B C -0.03678(6) 0.34838(12) 0.4937(2) 0.0205(4) Uani 1 1 d .
H20B H -0.0538 0.2964 0.5034 0.025 Uiso 1 1 calc R
C21B C -0.00922(7) 0.56508(15) 0.5134(2) 0.0351(5) Uani 1 1 d .
H21D H 0.0019 0.6165 0.4737 0.053 Uiso 1 1 calc R
H21E H 0.0112 0.5201 0.5060 0.053 Uiso 1 1 calc R
H21F H -0.0156 0.5749 0.6081 0.053 Uiso 1 1 calc R
C22B C -0.00431(7) 0.34525(15) 0.6057(2) 0.0336(5) Uani 1 1 d .
H22D H 0.0122 0.2941 0.5965 0.050 Uiso 1 1 calc R
H22E H -0.0181 0.3454 0.6930 0.050 Uiso 1 1 calc R
H22F H 0.0137 0.3943 0.5989 0.050 Uiso 1 1 calc R
C23B C -0.01584(6) 0.34265(13) 0.3568(2) 0.0277(4) Uani 1 1 d .
H23D H 0.0008 0.2915 0.3525 0.042 Uiso 1 1 calc R
H23E H 0.0019 0.3916 0.3437 0.042 Uiso 1 1 calc R
H23F H -0.0369 0.3412 0.2863 0.042 Uiso 1 1 calc R
C24B C -0.09946(6) 0.44667(13) 0.6694(2) 0.0222(4) Uani 1 1 d .
H24B H -0.1260 0.4775 0.6569 0.027 Uiso 1 1 calc R
C25B C -0.11039(7) 0.35926(14) 0.7229(2) 0.0289(5) Uani 1 1 d .
H25D H -0.1305 0.3646 0.7957 0.043 Uiso 1 1 calc R
H25E H -0.0854 0.3319 0.7568 0.043 Uiso 1 1 calc R
H25F H -0.1222 0.3255 0.6505 0.043 Uiso 1 1 calc R
C26B C -0.07456(7) 0.49489(15) 0.7756(2) 0.0327(5) Uani 1 1 d .
H26D H -0.0886 0.4909 0.8624 0.049 Uiso 1 1 calc R
H26E H -0.0724 0.5539 0.7492 0.049 Uiso 1 1 calc R
H26F H -0.0469 0.4706 0.7829 0.049 Uiso 1 1 calc R

loop_
_atom_site_aniso_label
_atom_site_aniso_U_11
_atom_site_aniso_U_22
_atom_site_aniso_U_33
_atom_site_aniso_U_23
_atom_site_aniso_U_13
_atom_site_aniso_U_12
Cr1A 0.01858(15) 0.01274(14) 0.01667(17) -0.00151(11) 0.00007(12) 0.00078(10)
Si1A 0.0157(2) 0.0139(2) 0.0149(3) 0.00045(19) -0.0005(2) -0.00083(17)
C1A 0.0216(10) 0.0172(9) 0.0154(10) 0.0025(7) -0.0008(8) 0.0010(7)
C2A 0.0289(11) 0.0173(9) 0.0248(11) 0.0031(8) 0.0014(8) 0.0080(8)
C3A 0.0409(12) 0.0136(9) 0.0214(11) 0.0001(7) 0.0029(9) 0.0012(8)
C4A 0.0290(10) 0.0218(10) 0.0210(11) -0.0014(8) 0.0024(8) -0.0095(8)
C5A 0.0207(10) 0.0189(9) 0.0175(11) -0.0010(7) 0.0036(8) -0.0016(7)
C6A 0.0207(9) 0.0159(9) 0.0118(9) 0.0005(7) 0.0003(7) -0.0010(7)
C7A 0.0235(10) 0.0200(9) 0.0176(10) 0.0012(8) -0.0027(8) 0.0043(7)
O7A 0.0229(7) 0.0388(8) 0.0262(8) 0.0083(7) 0.0021(7) 0.0021(6)
C8A 0.0254(10) 0.0186(9) 0.0233(12) -0.0024(8) 0.0026(8) -0.0015(7)
O8A 0.0462(10) 0.0354(9) 0.0250(9) -0.0106(7) -0.0032(7) -0.0079(7)
C9A 0.0210(9) 0.0197(9) 0.0245(11) -0.0017(8) 0.0010(8) -0.0009(7)
O9A 0.0350(8) 0.0220(7) 0.0433(10) 0.0078(7) -0.0053(8) 0.0042(6)
C10A 0.0164(9) 0.0153(8) 0.0144(9) -0.0003(7) -0.0027(7) -0.0003(6)
C11A 0.0158(8) 0.0165(8) 0.0171(10) -0.0007(7) -0.0020(7) -0.0028(7)
O11A 0.0159(6) 0.0211(6) 0.0216(7) -0.0002(6) 0.0029(6) -0.0026(5)
C12A 0.0210(10) 0.0181(9) 0.0244(11) -0.0018(8) -0.0001(8) 0.0001(7)
C13A 0.0353(12) 0.0273(10) 0.0252(12) -0.0096(9) -0.0002(10) 0.0065(9)
C14A 0.0221(10) 0.0238(10) 0.0302(12) -0.0025(9) 0.0045(9) 0.0059(8)
C15A 0.0287(10) 0.0252(9) 0.0239(11) 0.0068(8) 0.0043(9) -0.0039(8)
C16A 0.0152(9) 0.0148(8) 0.0171(9) -0.0014(7) -0.0011(7) -0.0006(7)
O17A 0.0364(8) 0.0365(9) 0.0223(8) 0.0128(7) -0.0031(7) -0.0088(6)
C17A 0.0181(9) 0.0200(9) 0.0213(10) 0.0010(8) -0.0061(8) -0.0024(7)
C18A 0.0168(9) 0.0209(9) 0.0218(10) -0.0006(7) -0.0004(7) 0.0017(7)
C19A 0.0208(10) 0.0487(13) 0.0335(12) -0.0061(10) -0.0053(9) 0.0073(9)
C20A 0.0252(10) 0.0245(10) 0.0255(11) -0.0021(8) 0.0044(8) 0.0010(8)
C21A 0.0200(9) 0.0180(8) 0.0221(9) -0.0003(7) -0.0018(7) -0.0023(7)
C22A 0.0409(13) 0.0228(10) 0.0355(12) 0.0021(9) 0.0083(10) -0.0078(9)
C23A 0.0302(10) 0.0163(9) 0.0343(12) -0.0049(8) 0.0005(9) 0.0003(7)
C24A 0.0183(8) 0.0211(9) 0.0166(10) 0.0024(7) -0.0012(7) 0.0005(7)
C25A 0.0299(10) 0.0198(9) 0.0217(10) 0.0050(8) -0.0015(8) -0.0030(7)
C26A 0.0347(11) 0.0236(10) 0.0198(10) -0.0018(8) -0.0026(8) -0.0026(9)
Cr1B 0.01802(15) 0.01391(14) 0.01533(16) -0.00189(11) 0.00113(12) -0.00006(10)
Si1B 0.0158(2) 0.0147(2) 0.0168(3) -0.0014(2) -0.0011(2) -0.00021(18)
C1B 0.0173(9) 0.0217(10) 0.0177(11) -0.0019(7) 0.0009(8) -0.0017(7)
C2B 0.0243(10) 0.0209(9) 0.0225(11) -0.0019(8) 0.0022(8) -0.0072(8)
C3B 0.0352(11) 0.0127(8) 0.0243(11) -0.0007(7) 0.0031(9) -0.0045(8)
C4B 0.0298(11) 0.0165(9) 0.0200(10) 0.0011(7) -0.0003(8) 0.0058(8)
C5B 0.0202(9) 0.0159(8) 0.0190(10) 0.0024(7) -0.0026(8) -0.0005(7)
C6B 0.0197(9) 0.0141(8) 0.0146(10) 0.0025(7) 0.0017(7) -0.0011(7)
C7B 0.0249(10) 0.0234(10) 0.0196(11) 0.0011(8) 0.0000(8) 0.0004(8)
O7B 0.0239(8) 0.0438(9) 0.0332(9) 0.0058(8) 0.0042(7) -0.0027(7)
C8B 0.0284(11) 0.0214(10) 0.0245(12) -0.0015(8) 0.0030(9) -0.0017(8)
O8B 0.0509(11) 0.0418(10) 0.0245(9) -0.0109(8) -0.0035(8) -0.0113(8)
C9B 0.0216(9) 0.0222(9) 0.0182(10) -0.0009(8) 0.0010(8) 0.0009(7)
O9B 0.0369(9) 0.0254(8) 0.0371(10) 0.0081(7) 0.0017(7) 0.0074(6)
C10B 0.0151(8) 0.0156(8) 0.0135(9) 0.0005(7) -0.0006(7) 0.0000(6)
C11B 0.0180(9) 0.0167(8) 0.0162(10) 0.0002(7) -0.0024(7) -0.0004(7)
O11B 0.0180(6) 0.0206(6) 0.0188(7) 0.0011(6) 0.0019(6) -0.0012(5)
C12B 0.0196(9) 0.0184(9) 0.0225(10) -0.0026(8) 0.0027(8) 0.0022(7)
C13B 0.0356(12) 0.0254(10) 0.0258(12) -0.0077(9) 0.0029(10) 0.0080(9)
C14B 0.0222(10) 0.0219(9) 0.0300(12) -0.0021(9) 0.0026(9) 0.0050(7)
C15B 0.0250(10) 0.0253(9) 0.0262(12) 0.0055(8) 0.0033(9) -0.0029(8)
C16B 0.0166(9) 0.0126(8) 0.0176(10) -0.0001(7) -0.0001(7) -0.0001(6)
O17B 0.0402(9) 0.0410(9) 0.0201(8) 0.0111(7) -0.0027(6) -0.0128(7)
C17B 0.0180(9) 0.0199(9) 0.0246(11) 0.0006(8) -0.0037(8) -0.0041(7)
C18B 0.0260(10) 0.0190(9) 0.0238(10) -0.0007(8) -0.0006(8) -0.0057(7)
C19B 0.0434(14) 0.0152(10) 0.0603(17) 0.0013(10) 0.0007(12) -0.0004(9)
C20B 0.0184(8) 0.0193(9) 0.0239(10) -0.0012(8) -0.0011(8) 0.0029(7)
C21B 0.0333(12) 0.0406(12) 0.0314(12) -0.0060(10) -0.0006(10) -0.0178(10)
C22B 0.0282(11) 0.0400(12) 0.0327(12) -0.0014(9) -0.0088(9) 0.0102(9)
C23B 0.0257(10) 0.0269(10) 0.0306(11) -0.0014(9) 0.0076(9) 0.0042(8)
C24B 0.0200(9) 0.0297(10) 0.0169(10) -0.0031(8) 0.0003(7) 0.0040(8)
C25B 0.0297(11) 0.0357(12) 0.0212(11) 0.0050(9) -0.0008(8) -0.0018(9)
C26B 0.0351(12) 0.0395(13) 0.0236(11) -0.0110(9) -0.0042(9) 0.0033(10)

loop_
_atom_type_symbol
_atom_type_description
_atom_type_scat_dispersion_real
_atom_type_scat_dispersion_imag
_atom_type_scat_source
C C 0.0033 0.0016 'International Tables Vol C Tables 4.2.6.8 and 6.1.1.4'
H H 0.0000 0.0000 'International Tables Vol C Tables 4.2.6.8 and 6.1.1.4'
O O 0.0106 0.0060 'International Tables Vol C Tables 4.2.6.8 and 6.1.1.4'
Si Si 0.0817 0.0704 'International Tables Vol C Tables 4.2.6.8 and 6.1.1.4'
Cr Cr 0.3209 0.6236 'International Tables Vol C Tables 4.2.6.8 and 6.1.1.4'

loop_
_geom_angle_atom_site_label_1
_geom_angle_atom_site_label_2
_geom_angle_atom_site_label_3
_geom_angle
C9A Cr1A C8A 86.20(9)
C9A Cr1A C7A 89.97(9)
C8A Cr1A C7A 90.41(9)
C9A Cr1A C5A 90.48(9)
C8A Cr1A C5A 119.22(9)
C7A Cr1A C5A 150.32(8)
C9A Cr1A C2A 157.83(9)
C8A Cr1A C2A 115.97(9)
C7A Cr1A C2A 89.47(8)
C5A Cr1A C2A 79.27(8)
C9A Cr1A C4A 115.46(9)
C8A Cr1A C4A 92.23(8)
C7A Cr1A C4A 154.55(8)
C5A Cr1A C4A 37.22(7)
C2A Cr1A C4A 66.69(8)
C9A Cr1A C1A 120.34(8)
C8A Cr1A C1A 153.37(8)
C7A Cr1A C1A 87.61(8)
C5A Cr1A C1A 66.77(8)
C2A Cr1A C1A 37.49(7)
C4A Cr1A C1A 78.82(8)
C9A Cr1A C3A 152.36(9)
C8A Cr1A C3A 90.87(9)
C7A Cr1A C3A 117.55(8)
C5A Cr1A C3A 67.12(7)
C2A Cr1A C3A 36.80(8)
C4A Cr1A C3A 37.13(8)
C1A Cr1A C3A 66.84(7)
C9A Cr1A C6A 92.75(9)
C8A Cr1A C6A 156.55(8)
C7A Cr1A C6A 113.03(8)
C5A Cr1A C6A 37.32(7)
C2A Cr1A C6A 67.21(7)
C4A Cr1A C6A 67.09(7)
C1A Cr1A C6A 36.86(7)
C3A Cr1A C6A 79.27(7)
C21A Si1A C24A 108.65(9)
C21A Si1A C18A 111.58(8)
C24A Si1A C18A 110.85(9)
C21A Si1A C16A 112.21(8)
C24A Si1A C16A 105.10(8)
C18A Si1A C16A 108.28(8)
C6A C1A C2A 121.11(19)
C6A C1A Cr1A 73.07(12)
C2A C1A Cr1A 70.83(12)
C3A C2A C1A 120.31(19)
C3A C2A Cr1A 72.32(12)
C1A C2A Cr1A 71.67(11)
C2A C3A C4A 119.43(18)
C2A C3A Cr1A 70.88(11)
C4A C3A Cr1A 70.85(11)
C5A C4A C3A 120.25(19)
C5A C4A Cr1A 70.82(12)
C3A C4A Cr1A 72.02(12)
C4A C5A C6A 121.34(19)
C4A C5A Cr1A 71.96(12)
C6A C5A Cr1A 73.69(12)
C1A C6A C5A 117.45(17)
C1A C6A C10A 121.27(17)
C5A C6A C10A 121.19(17)
C1A C6A Cr1A 70.06(12)
C5A C6A Cr1A 68.99(12)
C10A C6A Cr1A 129.42(13)
O7A C7A Cr1A 177.87(18)
O8A C8A Cr1A 177.9(2)
O9A C9A Cr1A 178.3(2)
C11A C10A C6A 122.44(17)
C11A C10A C16A 119.98(16)
C6A C10A C16A 117.51(16)
C10A C11A O11A 121.72(16)
C10A C11A C12A 125.12(17)
O11A C11A C12A 113.09(16)
C11A O11A C15A 114.57(14)
C11A C12A C13A 121.35(18)
C11A C12A C14A 119.67(17)
C13A C12A C14A 58.74(14)
C14A C13A C12A 60.79(14)
C13A C14A C12A 60.48(14)
C17A C16A C10A 119.36(17)
C17A C16A Si1A 116.22(14)
C10A C16A Si1A 124.15(14)
O17A C17A C16A 176.6(2)
C20A C18A C19A 110.10(16)
C20A C18A Si1A 115.12(13)
C19A C18A Si1A 112.16(14)
C22A C21A C23A 109.62(17)
C22A C21A Si1A 116.54(14)
C23A C21A Si1A 112.74(13)
C25A C24A C26A 109.66(16)
C25A C24A Si1A 112.44(13)
C26A C24A Si1A 114.39(13)
C8B Cr1B C9B 86.01(9)
C8B Cr1B C7B 90.49(10)
C9B Cr1B C7B 90.02(9)
C8B Cr1B C1B 119.52(9)
C9B Cr1B C1B 89.76(8)
C7B Cr1B C1B 149.89(9)
C8B Cr1B C4B 115.63(8)
C9B Cr1B C4B 158.35(9)
C7B Cr1B C4B 90.24(9)
C1B Cr1B C4B 79.34(8)
C8B Cr1B C5B 153.07(8)
C9B Cr1B C5B 120.83(8)
C7B Cr1B C5B 87.50(9)
C1B Cr1B C5B 67.02(7)
C4B Cr1B C5B 37.58(7)
C8B Cr1B C2B 92.52(8)
C9B Cr1B C2B 114.43(8)
C7B Cr1B C2B 155.50(8)
C1B Cr1B C2B 37.14(7)
C4B Cr1B C2B 66.60(8)
C5B Cr1B C2B 78.92(8)
C8B Cr1B C3B 90.84(9)
C9B Cr1B C3B 151.41(8)
C7B Cr1B C3B 118.44(8)
C1B Cr1B C3B 67.21(7)
C4B Cr1B C3B 36.61(8)
C5B Cr1B C3B 66.86(7)
C2B Cr1B C3B 37.25(8)
C8B Cr1B C6B 157.08(8)
C9B Cr1B C6B 92.78(8)
C7B Cr1B C6B 112.41(8)
C1B Cr1B C6B 37.56(7)
C4B Cr1B C6B 67.21(7)
C5B Cr1B C6B 36.87(7)
C2B Cr1B C6B 67.15(7)
C3B Cr1B C6B 79.33(7)
C24B Si1B C18B 115.53(9)
C24B Si1B C20B 110.66(9)
C18B Si1B C20B 110.75(9)
C24B Si1B C16B 106.22(9)
C18B Si1B C16B 104.65(8)
C20B Si1B C16B 108.55(8)
C2B C1B C6B 121.28(18)
C2B C1B Cr1B 72.18(12)
C6B C1B Cr1B 73.76(12)
C1B C2B C3B 120.18(19)
C1B C2B Cr1B 70.68(12)
C3B C2B Cr1B 71.73(11)
C4B C3B C2B 119.67(18)
C4B C3B Cr1B 71.22(11)
C2B C3B Cr1B 71.02(11)
C3B C4B C5B 120.29(18)
C3B C4B Cr1B 72.16(12)
C5B C4B Cr1B 71.26(11)
C6B C5B C4B 121.30(18)
C6B C5B Cr1B 73.45(12)
C4B C5B Cr1B 71.16(12)
C5B C6B C1B 117.13(17)
C5B C6B C10B 122.04(17)
C1B C6B C10B 120.57(17)
C5B C6B Cr1B 69.68(12)
C1B C6B Cr1B 68.69(12)
C10B C6B Cr1B 127.94(13)
O7B C7B Cr1B 177.4(2)
O8B C8B Cr1B 177.7(2)
O9B C9B Cr1B 179.1(2)
C11B C10B C6B 121.71(17)
C11B C10B C16B 120.72(16)
C6B C10B C16B 117.56(16)
C10B C11B O11B 121.66(16)
C10B C11B C12B 125.27(17)
O11B C11B C12B 112.97(16)
C11B O11B C15B 115.24(14)
C11B C12B C14B 118.84(17)
C11B C12B C13B 120.56(18)
C14B C12B C13B 59.23(14)
C14B C13B C12B 60.21(14)
C13B C14B C12B 60.56(14)
C17B C16B C10B 119.16(18)
C17B C16B Si1B 113.36(14)
C10B C16B Si1B 127.44(14)
O17B C17B C16B 175.6(2)
C19B C18B C21B 109.61(18)
C19B C18B Si1B 112.20(14)
C21B C18B Si1B 115.56(15)
C23B C20B C22B 110.09(16)
C23B C20B Si1B 111.07(14)
C22B C20B Si1B 116.09(14)
C25B C24B C26B 109.61(18)
C25B C24B Si1B 111.12(14)
C26B C24B Si1B 114.82(15)

loop_
_geom_bond_atom_site_label_1
_geom_bond_atom_site_label_2
_geom_bond_distance
Cr1A C9A 1.842(2)
Cr1A C8A 1.842(2)
Cr1A C7A 1.852(2)
Cr1A C5A 2.191(2)
Cr1A C2A 2.203(2)
Cr1A C4A 2.206(2)
Cr1A C1A 2.214(2)
Cr1A C3A 2.221(2)
Cr1A C6A 2.253(2)
Si1A C21A 1.8866(18)
Si1A C24A 1.891(2)
Si1A C18A 1.8982(19)
Si1A C16A 1.9054(19)
C1A C6A 1.413(3)
C1A C2A 1.419(3)
C2A C3A 1.397(3)
C3A C4A 1.410(3)
C4A C5A 1.403(3)
C5A C6A 1.423(3)
C6A C10A 1.491(2)
C7A O7A 1.149(2)
C8A O8A 1.156(3)
C9A O9A 1.155(2)
C10A C11A 1.349(3)
C10A C16A 1.511(2)
C11A O11A 1.394(2)
C11A C12A 1.466(2)
O11A C15A 1.435(3)
C12A C13A 1.520(3)
C12A C14A 1.525(3)
C13A C14A 1.493(3)
C16A C17A 1.308(3)
O17A C17A 1.165(3)
C18A C20A 1.535(3)
C18A C19A 1.536(3)
C21A C22A 1.533(3)
C21A C23A 1.537(3)
C24A C25A 1.536(3)
C24A C26A 1.540(3)
Cr1B C8B 1.845(2)
Cr1B C9B 1.850(2)
Cr1B C7B 1.859(2)
Cr1B C1B 2.190(2)
Cr1B C4B 2.206(2)
Cr1B C5B 2.207(2)
Cr1B C2B 2.209(2)
Cr1B C3B 2.2180(19)
Cr1B C6B 2.256(2)
Si1B C24B 1.881(2)
Si1B C18B 1.893(2)
Si1B C20B 1.8987(18)
Si1B C16B 1.9046(19)
C1B C2B 1.401(3)
C1B C6B 1.433(3)
C2B C3B 1.414(3)
C3B C4B 1.390(3)
C4B C5B 1.422(3)
C5B C6B 1.412(3)
C6B C10B 1.481(3)
C7B O7B 1.144(2)
C8B O8B 1.154(3)
C9B O9B 1.152(2)
C10B C11B 1.354(3)
C10B C16B 1.510(2)
C11B O11B 1.387(2)
C11B C12B 1.479(3)
O11B C15B 1.436(2)
C12B C14B 1.517(3)
C12B C13B 1.522(3)
C13B C14B 1.502(3)
C16B C17B 1.305(3)
O17B C17B 1.170(3)
C18B C19B 1.529(3)
C18B C21B 1.537(3)
C20B C23B 1.529(3)
C20B C22B 1.536(3)
C24B C25B 1.535(3)
C24B C26B 1.538(3)

loop_
_geom_torsion_atom_site_label_1
_geom_torsion_atom_site_label_2
_geom_torsion_atom_site_label_3
_geom_torsion_atom_site_label_4
_geom_torsion
C9A Cr1A C1A C6A -46.53(14)
C8A Cr1A C1A C6A 138.76(18)
C7A Cr1A C1A C6A -135.10(12)
C5A Cr1A C1A C6A 29.54(11)
C2A Cr1A C1A C6A 132.65(17)
C4A Cr1A C1A C6A 66.55(12)
C3A Cr1A C1A C6A 103.48(12)
C9A Cr1A C1A C2A -179.18(12)
C8A Cr1A C1A C2A 6.1(2)
C7A Cr1A C1A C2A 92.25(13)
C5A Cr1A C1A C2A -103.11(13)
C4A Cr1A C1A C2A -66.10(13)
C3A Cr1A C1A C2A -29.17(12)
C6A Cr1A C1A C2A -132.65(17)
C6A C1A C2A C3A 0.4(3)
Cr1A C1A C2A C3A 55.65(19)
C6A C1A C2A Cr1A -55.27(18)
C9A Cr1A C2A C3A -129.7(2)
C8A Cr1A C2A C3A 51.46(15)
C7A Cr1A C2A C3A 141.67(13)
C5A Cr1A C2A C3A -65.95(13)
C4A Cr1A C2A C3A -29.17(12)
C1A Cr1A C2A C3A -131.58(19)
C6A Cr1A C2A C3A -102.98(13)
C9A Cr1A C2A C1A 1.9(3)
C8A Cr1A C2A C1A -176.96(12)
C7A Cr1A C2A C1A -86.76(13)
C5A Cr1A C2A C1A 65.63(12)
C4A Cr1A C2A C1A 102.41(13)
C3A Cr1A C2A C1A 131.58(19)
C6A Cr1A C2A C1A 28.60(12)
C1A C2A C3A C4A -1.8(3)
Cr1A C2A C3A C4A 53.53(19)
C1A C2A C3A Cr1A -55.35(18)
C9A Cr1A C3A C2A 141.24(19)
C8A Cr1A C3A C2A -135.31(14)
C7A Cr1A C3A C2A -44.39(15)
C5A Cr1A C3A C2A 103.12(14)
C4A Cr1A C3A C2A 132.14(19)
C1A Cr1A C3A C2A 29.69(12)
C6A Cr1A C3A C2A 66.11(13)
C9A Cr1A C3A C4A 9.1(3)
C8A Cr1A C3A C4A 92.55(14)
C7A Cr1A C3A C4A -176.53(13)
C5A Cr1A C3A C4A -29.03(12)
C2A Cr1A C3A C4A -132.14(19)
C1A Cr1A C3A C4A -102.46(14)
C6A Cr1A C3A C4A -66.03(13)
C2A C3A C4A C5A 0.4(3)
Cr1A C3A C4A C5A 53.91(18)
C2A C3A C4A Cr1A -53.55(19)
C9A Cr1A C4A C5A 52.31(15)
C8A Cr1A C4A C5A 139.16(14)
C7A Cr1A C4A C5A -125.2(2)
C2A Cr1A C4A C5A -103.43(14)
C1A Cr1A C4A C5A -66.13(13)
C3A Cr1A C4A C5A -132.35(19)
C6A Cr1A C4A C5A -29.44(12)
C9A Cr1A C4A C3A -175.34(13)
C8A Cr1A C4A C3A -88.49(14)
C7A Cr1A C4A C3A 7.2(3)
C5A Cr1A C4A C3A 132.35(19)
C2A Cr1A C4A C3A 28.92(13)
C1A Cr1A C4A C3A 66.22(13)
C6A Cr1A C4A C3A 102.91(14)
C3A C4A C5A C6A 2.6(3)
Cr1A C4A C5A C6A 57.04(19)
C3A C4A C5A Cr1A -54.47(19)
C9A Cr1A C5A C4A -134.40(14)
C8A Cr1A C5A C4A -48.48(15)
C7A Cr1A C5A C4A 134.82(17)
C2A Cr1A C5A C4A 65.39(13)
C1A Cr1A C5A C4A 102.50(14)
C3A Cr1A C5A C4A 28.96(13)
C6A Cr1A C5A C4A 131.70(18)
C9A Cr1A C5A C6A 93.91(12)
C8A Cr1A C5A C6A 179.82(12)
C7A Cr1A C5A C6A 3.1(2)
C2A Cr1A C5A C6A -66.31(12)
C4A Cr1A C5A C6A -131.70(18)
C1A Cr1A C5A C6A -29.20(11)
C3A Cr1A C5A C6A -102.73(13)
C2A C1A C6A C5A 2.4(3)
Cr1A C1A C6A C5A -51.81(17)
C2A C1A C6A C10A 178.99(18)
Cr1A C1A C6A C10A 124.75(18)
C2A C1A C6A Cr1A 54.23(18)
C4A C5A C6A C1A -3.9(3)
Cr1A C5A C6A C1A 52.33(17)
C4A C5A C6A C10A 179.53(19)
Cr1A C5A C6A C10A -124.24(17)
C4A C5A C6A Cr1A -56.22(19)
C9A Cr1A C6A C1A 141.17(12)
C8A Cr1A C6A C1A -132.0(2)
C7A Cr1A C6A C1A 50.03(13)
C5A Cr1A C6A C1A -131.65(16)
C2A Cr1A C6A C1A -29.05(11)
C4A Cr1A C6A C1A -102.29(12)
C3A Cr1A C6A C1A -65.50(12)
C9A Cr1A C6A C5A -87.18(12)
C8A Cr1A C6A C5A -0.4(3)
C7A Cr1A C6A C5A -178.32(12)
C2A Cr1A C6A C5A 102.60(13)
C4A Cr1A C6A C5A 29.36(11)
C1A Cr1A C6A C5A 131.65(16)
C3A Cr1A C6A C5A 66.15(12)
C9A Cr1A C6A C10A 26.55(17)
C8A Cr1A C6A C10A 113.3(2)
C7A Cr1A C6A C10A -64.59(18)
C5A Cr1A C6A C10A 113.7(2)
C2A Cr1A C6A C10A -143.67(18)
C4A Cr1A C6A C10A 143.09(19)
C1A Cr1A C6A C10A -114.6(2)
C3A Cr1A C6A C10A 179.88(18)
C9A Cr1A C7A O7A -125(5)
C8A Cr1A C7A O7A 149(5)
C5A Cr1A C7A O7A -34(5)
C2A Cr1A C7A O7A 33(5)
C4A Cr1A C7A O7A 53(5)
C1A Cr1A C7A O7A -5(5)
C3A Cr1A C7A O7A 58(5)
C6A Cr1A C7A O7A -32(5)
C9A Cr1A C8A O8A 8(6)
C7A Cr1A C8A O8A 98(6)
C5A Cr1A C8A O8A -81(6)
C2A Cr1A C8A O8A -173(100)
C4A Cr1A C8A O8A -108(6)
C1A Cr1A C8A O8A -177(100)
C3A Cr1A C8A O8A -145(6)
C6A Cr1A C8A O8A -80(6)
C8A Cr1A C9A O9A -10(7)
C7A Cr1A C9A O9A -100(7)
C5A Cr1A C9A O9A 110(7)
C2A Cr1A C9A O9A 171(100)
C4A Cr1A C9A O9A 81(7)
C1A Cr1A C9A O9A 173(100)
C3A Cr1A C9A O9A 75(7)
C6A Cr1A C9A O9A 147(7)
C1A C6A C10A C11A 148.6(2)
C5A C6A C10A C11A -35.0(3)
Cr1A C6A C10A C11A -122.42(18)
C1A C6A C10A C16A -28.2(3)
C5A C6A C10A C16A 148.22(19)
Cr1A C6A C10A C16A 60.8(2)
C6A C10A C11A O11A -6.9(3)
C16A C10A C11A O11A 169.85(17)
C6A C10A C11A C12A 169.97(19)
C16A C10A C11A C12A -13.3(3)
C10A C11A O11A C15A -73.2(2)
C12A C11A O11A C15A 109.59(19)
C10A C11A C12A C13A 145.3(2)
O11A C11A C12A C13A -37.6(3)
C10A C11A C12A C14A -145.3(2)
O11A C11A C12A C14A 31.7(3)
C11A C12A C13A C14A 108.0(2)
C11A C12A C14A C13A -110.8(2)
C11A C10A C16A C17A 109.6(2)
C6A C10A C16A C17A -73.5(2)
C11A C10A C16A Si1A -76.6(2)
C6A C10A C16A Si1A 100.26(19)
C21A Si1A C16A C17A -53.09(18)
C24A Si1A C16A C17A -171.00(15)
C18A Si1A C16A C17A 70.49(17)
C21A Si1A C16A C10A 132.98(15)
C24A Si1A C16A C10A 15.08(17)
C18A Si1A C16A C10A -103.43(16)
C10A C16A C17A O17A -173(4)
Si1A C16A C17A O17A 13(4)
C21A Si1A C18A C20A 76.76(16)
C24A Si1A C18A C20A -162.01(14)
C16A Si1A C18A C20A -47.21(16)
C21A Si1A C18A C19A -50.17(17)
C24A Si1A C18A C19A 71.06(16)
C16A Si1A C18A C19A -174.15(14)
C24A Si1A C21A C22A -175.33(15)
C18A Si1A C21A C22A -52.83(18)
C16A Si1A C21A C22A 68.90(17)
C24A Si1A C21A C23A 56.63(16)
C18A Si1A C21A C23A 179.13(14)
C16A Si1A C21A C23A -59.15(17)
C21A Si1A C24A C25A 162.14(13)
C18A Si1A C24A C25A 39.20(16)
C16A Si1A C24A C25A -77.57(15)
C21A Si1A C24A C26A 36.20(16)
C18A Si1A C24A C26A -86.74(15)
C16A Si1A C24A C26A 156.49(14)
C8B Cr1B C1B C2B 48.41(15)
C9B Cr1B C1B C2B 133.69(14)
C7B Cr1B C1B C2B -136.69(17)
C4B Cr1B C1B C2B -65.12(13)
C5B Cr1B C1B C2B -102.36(14)
C3B Cr1B C1B C2B -28.91(12)
C6B Cr1B C1B C2B -131.44(18)
C8B Cr1B C1B C6B 179.85(11)
C9B Cr1B C1B C6B -94.88(12)
C7B Cr1B C1B C6B -5.3(2)
C4B Cr1B C1B C6B 66.32(11)
C5B Cr1B C1B C6B 29.07(11)
C2B Cr1B C1B C6B 131.44(18)
C3B Cr1B C1B C6B 102.53(12)
C6B C1B C2B C3B -3.4(3)
Cr1B C1B C2B C3B 53.98(18)
C6B C1B C2B Cr1B -57.37(18)
C8B Cr1B C2B C1B -139.35(14)
C9B Cr1B C2B C1B -52.59(15)
C7B Cr1B C2B C1B 123.9(2)
C4B Cr1B C2B C1B 103.73(14)
C5B Cr1B C2B C1B 66.40(13)
C3B Cr1B C2B C1B 132.58(19)
C6B Cr1B C2B C1B 29.73(12)
C8B Cr1B C2B C3B 88.07(14)
C9B Cr1B C2B C3B 174.83(13)
C7B Cr1B C2B C3B -8.7(3)
C1B Cr1B C2B C3B -132.58(19)
C4B Cr1B C2B C3B -28.85(12)
C5B Cr1B C2B C3B -66.18(13)
C6B Cr1B C2B C3B -102.85(14)
C1B C2B C3B C4B 0.5(3)
Cr1B C2B C3B C4B 54.01(18)
C1B C2B C3B Cr1B -53.49(18)
C8B Cr1B C3B C4B 134.88(14)
C9B Cr1B C3B C4B -141.92(19)
C7B Cr1B C3B C4B 43.86(16)
C1B Cr1B C3B C4B -103.23(14)
C5B Cr1B C3B C4B -29.55(12)
C2B Cr1B C3B C4B -132.06(19)
C6B Cr1B C3B C4B -65.96(13)
C8B Cr1B C3B C2B -93.06(14)
C9B Cr1B C3B C2B -9.9(2)
C7B Cr1B C3B C2B 175.92(13)
C1B Cr1B C3B C2B 28.83(12)
C4B Cr1B C3B C2B 132.06(19)
C5B Cr1B C3B C2B 102.51(14)
C6B Cr1B C3B C2B 66.10(13)
C2B C3B C4B C5B 0.7(3)
Cr1B C3B C4B C5B 54.64(18)
C2B C3B C4B Cr1B -53.91(18)
C8B Cr1B C4B C3B -51.80(15)
C9B Cr1B C4B C3B 126.9(2)
C7B Cr1B C4B C3B -142.46(14)
C1B Cr1B C4B C3B 65.96(13)
C5B Cr1B C4B C3B 131.96(19)
C2B Cr1B C4B C3B 29.32(12)
C6B Cr1B C4B C3B 103.23(14)
C8B Cr1B C4B C5B 176.24(12)
C9B Cr1B C4B C5B -5.1(3)
C7B Cr1B C4B C5B 85.58(13)
C1B Cr1B C4B C5B -66.00(12)
C2B Cr1B C4B C5B -102.64(13)
C3B Cr1B C4B C5B -131.96(19)
C6B Cr1B C4B C5B -28.74(11)
C3B C4B C5B C6B 0.9(3)
Cr1B C4B C5B C6B 55.97(18)
C3B C4B C5B Cr1B -55.06(18)
C8B Cr1B C5B C6B -139.88(18)
C9B Cr1B C5B C6B 45.44(14)
C7B Cr1B C5B C6B 133.97(12)
C1B Cr1B C5B C6B -29.58(11)
C4B Cr1B C5B C6B -132.38(18)
C2B Cr1B C5B C6B -66.52(11)
C3B Cr1B C5B C6B -103.54(13)
C8B Cr1B C5B C4B -7.5(2)
C9B Cr1B C5B C4B 177.82(12)
C7B Cr1B C5B C4B -93.66(13)
C1B Cr1B C5B C4B 102.79(13)
C2B Cr1B C5B C4B 65.85(13)
C3B Cr1B C5B C4B 28.83(12)
C6B Cr1B C5B C4B 132.38(18)
C4B C5B C6B C1B -3.6(3)
Cr1B C5B C6B C1B 51.30(16)
C4B C5B C6B C10B -177.70(19)
Cr1B C5B C6B C10B -122.79(18)
C4B C5B C6B Cr1B -54.90(18)
C2B C1B C6B C5B 4.9(3)
Cr1B C1B C6B C5B -51.77(16)
C2B C1B C6B C10B 179.04(19)
Cr1B C1B C6B C10B 122.41(17)
C2B C1B C6B Cr1B 56.63(19)
C8B Cr1B C6B C5B 131.5(2)
C9B Cr1B C6B C5B -142.23(12)
C7B Cr1B C6B C5B -51.06(13)
C1B Cr1B C6B C5B 131.79(16)
C4B Cr1B C6B C5B 29.25(11)
C2B Cr1B C6B C5B 102.37(12)
C3B Cr1B C6B C5B 65.47(12)
C8B Cr1B C6B C1B -0.3(3)
C9B Cr1B C6B C1B 85.98(12)
C7B Cr1B C6B C1B 177.15(12)
C4B Cr1B C6B C1B -102.54(12)
C5B Cr1B C6B C1B -131.79(16)
C2B Cr1B C6B C1B -29.42(11)
C3B Cr1B C6B C1B -66.32(12)
C8B Cr1B C6B C10B -113.2(2)
C9B Cr1B C6B C10B -26.85(17)
C7B Cr1B C6B C10B 64.32(18)
C1B Cr1B C6B C10B -112.8(2)
C4B Cr1B C6B C10B 144.63(19)
C5B Cr1B C6B C10B 115.4(2)
C2B Cr1B C6B C10B -142.25(18)
C3B Cr1B C6B C10B -179.16(18)
C8B Cr1B C7B O7B -152(4)
C9B Cr1B C7B O7B 122(4)
C1B Cr1B C7B O7B 32(4)
C4B Cr1B C7B O7B -37(4)
C5B Cr1B C7B O7B 1(4)
C2B Cr1B C7B O7B -55(4)
C3B Cr1B C7B O7B -61(4)
C6B Cr1B C7B O7B 29(4)
C9B Cr1B C8B O8B -21(5)
C7B Cr1B C8B O8B -111(5)
C1B Cr1B C8B O8B 66(5)
C4B Cr1B C8B O8B 158(5)
C5B Cr1B C8B O8B 163(5)
C2B Cr1B C8B O8B 93(5)
C3B Cr1B C8B O8B 130(5)
C6B Cr1B C8B O8B 67(5)
C8B Cr1B C9B O9B -2(12)
C7B Cr1B C9B O9B 88(12)
C1B Cr1B C9B O9B -122(12)
C4B Cr1B C9B O9B 179(100)
C5B Cr1B C9B O9B 175(100)
C2B Cr1B C9B O9B -93(12)
C3B Cr1B C9B O9B -87(12)
C6B Cr1B C9B O9B -159(100)
C5B C6B C10B C11B -150.7(2)
C1B C6B C10B C11B 35.4(3)
Cr1B C6B C10B C11B 121.08(19)
C5B C6B C10B C16B 28.1(3)
C1B C6B C10B C16B -145.80(19)
Cr1B C6B C10B C16B -60.1(2)
C6B C10B C11B O11B 8.4(3)
C16B C10B C11B O11B -170.35(17)
C6B C10B C11B C12B -167.65(19)
C16B C10B C11B C12B 13.5(3)
C10B C11B O11B C15B 71.4(2)
C12B C11B O11B C15B -112.09(19)
C10B C11B C12B C14B 146.5(2)
O11B C11B C12B C14B -29.9(3)
C10B C11B C12B C13B -144.2(2)
O11B C11B C12B C13B 39.4(3)
C11B C12B C13B C14B -107.5(2)
C11B C12B C14B C13B 110.3(2)
C11B C10B C16B C17B -107.6(2)
C6B C10B C16B C17B 73.6(2)
C11B C10B C16B Si1B 74.9(2)
C6B C10B C16B Si1B -103.96(19)
C24B Si1B C16B C17B 151.11(15)
C18B Si1B C16B C17B 28.43(17)
C20B Si1B C16B C17B -89.87(16)
C24B Si1B C16B C10B -31.23(18)
C18B Si1B C16B C10B -153.91(16)
C20B Si1B C16B C10B 87.79(17)
C10B C16B C17B O17B 162(3)
Si1B C16B C17B O17B -20(3)
C24B Si1B C18B C19B -56.33(18)
C20B Si1B C18B C19B 176.86(16)
C16B Si1B C18B C19B 60.08(17)
C24B Si1B C18B C21B 70.32(18)
C20B Si1B C18B C21B -56.48(18)
C16B Si1B C18B C21B -173.27(15)
C24B Si1B C20B C23B -179.55(13)
C18B Si1B C20B C23B -50.10(16)
C16B Si1B C20B C23B 64.26(15)
C24B Si1B C20B C22B -52.79(18)
C18B Si1B C20B C22B 76.66(17)
C16B Si1B C20B C22B -168.98(15)
C18B Si1B C24B C25B -167.19(13)
C20B Si1B C24B C25B -40.34(16)
C16B Si1B C24B C25B 77.29(15)
C18B Si1B C24B C26B -42.08(19)
C20B Si1B C24B C26B 84.77(17)
C16B Si1B C24B C26B -157.61(15)
